data_7160943
loop_
_publ_author_name
'Liu, Dan-Dan'
'Zou, Chu'
'Hu, Shu-Ting'
'Xu, Wen-Jing'
'Xu, Wan'
'Keram, Merziya'
'Xu, Xin'
'Xu, Zhou'
'Yuan, Yu-Chao'

_publ_section_title
;
 Ruthenium-catalyzed direct C2-H selenylation of (benz)imidazoles.
;
_journal_issue 6
_journal_name_full 'Organic &amp; biomolecular chemistry'
_journal_page_first 1247
_journal_page_last 1251
_journal_paper_doi 10.1039/d5ob01926e
_journal_volume 24
_journal_year 2026
_chemical_formula_sum 'C15.75 H11 Cl N4 Se'
_chemical_formula_weight 370.69
_space_group_crystal_system orthorhombic
_space_group_IT_number 60
_space_group_name_Hall '-P 2n 2ab'
_space_group_name_H-M_alt 'P b c n'
_atom_sites_solution_hydrogens geom
_audit_creation_method SHELXL-2018/3
_audit_update_record
;
2024-08-21 deposited with the CCDC.	2026-01-15 downloaded from the CCDC.
;
_cell_angle_alpha 90
_cell_angle_beta 90
_cell_angle_gamma 90
_cell_formula_units_Z 8
_cell_length_a 9.5939(6)
_cell_length_b 18.5686(11)
_cell_length_c 17.3143(10)
_cell_measurement_reflns_used 8901
_cell_measurement_temperature 296(2)
_cell_measurement_theta_max 27.81
_cell_measurement_theta_min 2.43
_cell_volume 3084.5(3)
_computing_cell_refinement 'Bruker SAINT'
_computing_data_collection 'Bruker APEX2'
_computing_data_reduction 'Bruker SAINT'
_computing_molecular_graphics 'Bruker SHELXTL'
_computing_publication_material 'Bruker SHELXTL'
_computing_structure_refinement 'SHELXL-2018/3 (Sheldrick, 2018)'
_computing_structure_solution 'SHELXT 2018/2 (Sheldrick, 2018)'
_diffrn_ambient_temperature 296(2)
_diffrn_measured_fraction_theta_full 0.996
_diffrn_measured_fraction_theta_max 0.996
_diffrn_measurement_device_type 'Bruker APEX-II CCD'
_diffrn_measurement_method '\f and \w scans'
_diffrn_radiation_type MoK\a
_diffrn_radiation_wavelength 0.71073
_diffrn_reflns_av_R_equivalents 0.0344
_diffrn_reflns_av_unetI/netI 0.0215
_diffrn_reflns_Laue_measured_fraction_full 0.996
_diffrn_reflns_Laue_measured_fraction_max 0.996
_diffrn_reflns_limit_h_max 11
_diffrn_reflns_limit_h_min -11
_diffrn_reflns_limit_k_max 22
_diffrn_reflns_limit_k_min -22
_diffrn_reflns_limit_l_max 20
_diffrn_reflns_limit_l_min -20
_diffrn_reflns_number 22884
_diffrn_reflns_point_group_measured_fraction_full 0.996
_diffrn_reflns_point_group_measured_fraction_max 0.996
_diffrn_reflns_theta_full 25.006
_diffrn_reflns_theta_max 25.006
_diffrn_reflns_theta_min 3.170
_exptl_absorpt_coefficient_mu 2.608
_exptl_absorpt_correction_type none
_exptl_crystal_colour yellow
_exptl_crystal_density_diffrn 1.597
_exptl_crystal_description block
_exptl_crystal_F_000 1476
_exptl_crystal_size_max 0.182
_exptl_crystal_size_mid 0.134
_exptl_crystal_size_min 0.123
_refine_diff_density_max 0.255
_refine_diff_density_min -0.388
_refine_diff_density_rms 0.053
_refine_ls_extinction_method none
_refine_ls_goodness_of_fit_ref 1.063
_refine_ls_hydrogen_treatment constr
_refine_ls_matrix_type full
_refine_ls_number_parameters 208
_refine_ls_number_reflns 2715
_refine_ls_number_restraints 0
_refine_ls_restrained_S_all 1.063
_refine_ls_R_factor_all 0.0306
_refine_ls_R_factor_gt 0.0254
_refine_ls_shift/su_max 0.001
_refine_ls_shift/su_mean 0.000
_refine_ls_structure_factor_coef Fsqd
_refine_ls_weighting_details 'w=1/[\s^2^(Fo^2^)+(0.0323P)^2^+1.5059P] where P=(Fo^2^+2Fc^2^)/3'
_refine_ls_weighting_scheme calc
_refine_ls_wR_factor_gt 0.0623
_refine_ls_wR_factor_ref 0.0661
_reflns_Friedel_coverage 0.000
_reflns_number_gt 2395
_reflns_number_total 2715
_reflns_threshold_expression 'I > 2\s(I)'
_cod_data_source_file d5ob01926e2.cif
_cod_data_source_block A
_cod_database_code 7160943
_shelx_shelxl_version_number 2018/3
_shelx_space_group_comment
; 
The symmetry employed for this shelxl refinement is uniquely defined 
by the following loop, which should always be used as a source of 
symmetry information in preference to the above space-group names. 
They are only intended as comments. 
;

loop_
_space_group_symop_operation_xyz
'x, y, z'
'-x+1/2, -y+1/2, z+1/2'
'-x, y, -z+1/2'
'x+1/2, -y+1/2, -z'
'-x, -y, -z'
'x-1/2, y-1/2, -z-1/2'
'x, -y, z-1/2'
'-x-1/2, y-1/2, z'

loop_
_atom_site_label
_atom_site_type_symbol
_atom_site_fract_x
_atom_site_fract_y
_atom_site_fract_z
_atom_site_U_iso_or_equiv
_atom_site_adp_type
_atom_site_occupancy
_atom_site_site_symmetry_order
_atom_site_calc_flag
_atom_site_refinement_flags_posn
_atom_site_refinement_flags_adp
_atom_site_refinement_flags_occupancy
_atom_site_disorder_assembly
_atom_site_disorder_group
Cl1 Cl 0.37197(9) 0.20426(3) 0.50628(4) 0.0725(2) Uani 1 1 d . . . . .
Se1 Se 0.43536(2) 0.53309(2) 0.61502(2) 0.04422(10) Uani 1 1 d . . . . .
N1 N 0.25697(17) 0.58100(8) 0.74021(9) 0.0329(3) Uani 1 1 d . . . . .
N2 N 0.28157(18) 0.46067(8) 0.73241(10) 0.0388(4) Uani 1 1 d . . . . .
N3 N 0.1995(2) 0.70174(9) 0.75702(12) 0.0492(5) Uani 1 1 d . . . . .
N4 N 0.3883(2) 0.66626(9) 0.67729(11) 0.0463(4) Uani 1 1 d . . . . .
C1 C 0.3192(2) 0.52222(10) 0.70344(12) 0.0350(4) Uani 1 1 d . . . . .
C2 C 0.1686(2) 0.55185(10) 0.79663(11) 0.0327(4) Uani 1 1 d . . . . .
C3 C 0.0750(2) 0.58181(12) 0.84846(12) 0.0391(5) Uani 1 1 d . . . . .
H3A H 0.061293 0.631318 0.851350 0.047 Uiso 1 1 calc R U . . .
C4 C 0.0031(3) 0.53466(12) 0.89569(12) 0.0441(5) Uani 1 1 d . . . . .
H4A H -0.060945 0.552899 0.930968 0.053 Uiso 1 1 calc R U . . .
C5 C 0.0240(3) 0.46074(12) 0.89174(13) 0.0470(5) Uani 1 1 d . . . . .
H5A H -0.025103 0.430647 0.924956 0.056 Uiso 1 1 calc R U . . .
C6 C 0.1160(2) 0.43116(12) 0.83965(12) 0.0436(5) Uani 1 1 d . . . . .
H6A H 0.129668 0.381637 0.837135 0.052 Uiso 1 1 calc R U . . .
C7 C 0.1876(2) 0.47754(10) 0.79104(11) 0.0357(4) Uani 1 1 d . . . . .
C8 C 0.2826(2) 0.65367(10) 0.72408(11) 0.0350(4) Uani 1 1 d . . . . .
C9 C 0.4105(3) 0.73518(13) 0.65954(14) 0.0551(6) Uani 1 1 d . . . . .
H9A H 0.483193 0.746597 0.626187 0.066 Uiso 1 1 calc R U . . .
C10 C 0.3305(3) 0.78954(12) 0.68852(14) 0.0532(6) Uani 1 1 d . . . . .
H10A H 0.346176 0.837447 0.675492 0.064 Uiso 1 1 calc R U . . .
C11 C 0.2268(3) 0.76994(12) 0.73730(15) 0.0547(6) Uani 1 1 d . . . . .
H11A H 0.171387 0.806041 0.758342 0.066 Uiso 1 1 calc R U . . .
C12 C 0.4187(2) 0.43400(11) 0.58190(13) 0.0412(5) Uani 1 1 d . . . . .
C13 C 0.5036(3) 0.38130(13) 0.61290(14) 0.0531(6) Uani 1 1 d . . . . .
H13A H 0.568909 0.393355 0.650434 0.064 Uiso 1 1 calc R U . . .
C14 C 0.4918(3) 0.31069(13) 0.58835(16) 0.0566(6) Uani 1 1 d . . . . .
H14A H 0.549058 0.275066 0.608860 0.068 Uiso 1 1 calc R U . . .
C15 C 0.3941(3) 0.29407(12) 0.53310(13) 0.0484(5) Uani 1 1 d . . . . .
C16 C 0.3119(3) 0.34566(13) 0.50000(13) 0.0518(6) Uani 1 1 d . . . . .
H16A H 0.248362 0.333496 0.461571 0.062 Uiso 1 1 calc R U . . .
C17 C 0.3247(2) 0.41660(12) 0.52470(13) 0.0465(5) Uani 1 1 d . . . . .
H17A H 0.269745 0.452350 0.502600 0.056 Uiso 1 1 calc R U . . .

loop_
_atom_site_aniso_label
_atom_site_aniso_U_11
_atom_site_aniso_U_22
_atom_site_aniso_U_33
_atom_site_aniso_U_23
_atom_site_aniso_U_13
_atom_site_aniso_U_12
Cl1 0.1050(6) 0.0416(3) 0.0709(4) -0.0119(3) 0.0065(4) -0.0059(3)
Se1 0.05073(15) 0.03518(14) 0.04675(15) -0.00106(9) 0.01564(9) -0.00136(9)
N1 0.0376(8) 0.0259(8) 0.0351(8) -0.0010(6) 0.0031(7) 0.0000(6)
N2 0.0446(10) 0.0283(8) 0.0434(9) -0.0005(7) 0.0072(8) -0.0004(7)
N3 0.0547(11) 0.0307(9) 0.0623(12) -0.0008(8) 0.0119(10) 0.0026(8)
N4 0.0568(11) 0.0324(9) 0.0497(10) -0.0004(8) 0.0111(9) -0.0050(8)
C1 0.0368(10) 0.0305(10) 0.0378(10) -0.0006(8) 0.0030(8) 0.0011(8)
C2 0.0348(10) 0.0322(10) 0.0312(9) 0.0003(8) -0.0034(8) -0.0021(8)
C3 0.0450(11) 0.0373(11) 0.0350(10) -0.0056(9) -0.0006(9) 0.0014(9)
C4 0.0450(12) 0.0533(13) 0.0340(11) -0.0042(9) 0.0070(9) -0.0035(10)
C5 0.0534(13) 0.0482(13) 0.0395(12) 0.0048(9) 0.0067(10) -0.0127(10)
C6 0.0523(12) 0.0336(11) 0.0448(12) 0.0030(9) 0.0039(10) -0.0051(9)
C7 0.0398(10) 0.0319(10) 0.0355(10) -0.0002(8) -0.0006(9) -0.0030(8)
C8 0.0413(11) 0.0275(9) 0.0361(10) 0.0003(8) -0.0033(8) -0.0019(8)
C9 0.0725(16) 0.0407(13) 0.0521(14) 0.0036(10) 0.0134(12) -0.0134(11)
C10 0.0765(17) 0.0294(11) 0.0538(13) 0.0037(10) 0.0014(12) -0.0079(11)
C11 0.0682(16) 0.0315(11) 0.0644(15) -0.0017(10) 0.0039(13) 0.0065(10)
C12 0.0425(11) 0.0361(11) 0.0450(12) -0.0032(9) 0.0112(9) 0.0025(9)
C13 0.0527(13) 0.0453(13) 0.0614(15) -0.0078(11) -0.0113(11) 0.0070(11)
C14 0.0590(14) 0.0448(13) 0.0659(15) -0.0040(12) -0.0073(13) 0.0142(12)
C15 0.0594(14) 0.0387(12) 0.0470(12) -0.0071(10) 0.0110(11) 0.0008(10)
C16 0.0571(13) 0.0527(14) 0.0456(12) -0.0054(10) -0.0044(11) -0.0016(11)
C17 0.0500(12) 0.0452(12) 0.0444(11) 0.0015(10) 0.0035(10) 0.0078(10)

loop_
_atom_type_symbol
_atom_type_description
_atom_type_scat_dispersion_real
_atom_type_scat_dispersion_imag
_atom_type_scat_source
C C 0.0033 0.0016 'International Tables Vol C Tables 4.2.6.8 and 6.1.1.4'
H H 0.0000 0.0000 'International Tables Vol C Tables 4.2.6.8 and 6.1.1.4'
Cl Cl 0.1484 0.1585 'International Tables Vol C Tables 4.2.6.8 and 6.1.1.4'
N N 0.0061 0.0033 'International Tables Vol C Tables 4.2.6.8 and 6.1.1.4'
Se Se -0.0929 2.2259 'International Tables Vol C Tables 4.2.6.8 and 6.1.1.4'

loop_
_geom_angle_atom_site_label_1
_geom_angle_atom_site_label_2
_geom_angle_atom_site_label_3
_geom_angle
_geom_angle_site_symmetry_1
_geom_angle_site_symmetry_3
_geom_angle_publ_flag
C1 Se1 C12 95.12(8) . . ?
C1 N1 C8 125.94(16) . . ?
C1 N1 C2 105.92(15) . . ?
C8 N1 C2 128.12(16) . . ?
C1 N2 C7 105.25(16) . . ?
C8 N3 C11 114.2(2) . . ?
C8 N4 C9 115.76(19) . . ?
N2 C1 N1 113.12(17) . . ?
N2 C1 Se1 124.47(14) . . ?
N1 C1 Se1 122.24(14) . . ?
C3 C2 C7 121.79(19) . . ?
C3 C2 N1 133.47(18) . . ?
C7 C2 N1 104.71(16) . . ?
C4 C3 C2 116.9(2) . . ?
C3 C4 C5 121.6(2) . . ?
C6 C5 C4 121.3(2) . . ?
C5 C6 C7 117.9(2) . . ?
C6 C7 N2 128.56(18) . . ?
C6 C7 C2 120.47(19) . . ?
N2 C7 C2 110.97(17) . . ?
N4 C8 N3 127.41(18) . . ?
N4 C8 N1 115.38(17) . . ?
N3 C8 N1 117.21(17) . . ?
N4 C9 C10 122.4(2) . . ?
C11 C10 C9 116.3(2) . . ?
N3 C11 C10 123.9(2) . . ?
C17 C12 C13 119.9(2) . . ?
C17 C12 Se1 119.35(17) . . ?
C13 C12 Se1 120.67(17) . . ?
C12 C13 C14 120.3(2) . . ?
C15 C14 C13 118.8(2) . . ?
C16 C15 C14 121.9(2) . . ?
C16 C15 Cl1 119.21(19) . . ?
C14 C15 Cl1 118.89(19) . . ?
C15 C16 C17 118.9(2) . . ?
C12 C17 C16 120.1(2) . . ?

loop_
_geom_bond_atom_site_label_1
_geom_bond_atom_site_label_2
_geom_bond_distance
_geom_bond_site_symmetry_2
_geom_bond_publ_flag
Cl1 C15 1.744(2) . ?
Se1 C1 1.904(2) . ?
Se1 C12 1.934(2) . ?
N1 C1 1.397(2) . ?
N1 C8 1.400(2) . ?
N1 C2 1.402(2) . ?
N2 C1 1.299(2) . ?
N2 C7 1.393(3) . ?
N3 C8 1.326(3) . ?
N3 C11 1.338(3) . ?
N4 C8 1.318(3) . ?
N4 C9 1.333(3) . ?
C2 C3 1.386(3) . ?
C2 C7 1.395(3) . ?
C3 C4 1.383(3) . ?
C4 C5 1.389(3) . ?
C5 C6 1.376(3) . ?
C6 C7 1.387(3) . ?
C9 C10 1.364(4) . ?
C10 C11 1.354(4) . ?
C12 C17 1.378(3) . ?
C12 C13 1.382(3) . ?
C13 C14 1.383(3) . ?
C14 C15 1.374(4) . ?
C15 C16 1.367(3) . ?
C16 C17 1.391(3) . ?

loop_
_geom_torsion_atom_site_label_1
_geom_torsion_atom_site_label_2
_geom_torsion_atom_site_label_3
_geom_torsion_atom_site_label_4
_geom_torsion
_geom_torsion_site_symmetry_1
_geom_torsion_site_symmetry_2
_geom_torsion_site_symmetry_3
_geom_torsion_site_symmetry_4
_geom_torsion_publ_flag
C7 N2 C1 N1 0.9(2) . . . . ?
C7 N2 C1 Se1 -174.46(15) . . . . ?
C8 N1 C1 N2 176.74(18) . . . . ?
C2 N1 C1 N2 -1.7(2) . . . . ?
C8 N1 C1 Se1 -7.8(3) . . . . ?
C2 N1 C1 Se1 173.75(13) . . . . ?
C1 N1 C2 C3 -176.3(2) . . . . ?
C8 N1 C2 C3 5.2(3) . . . . ?
C1 N1 C2 C7 1.8(2) . . . . ?
C8 N1 C2 C7 -176.69(18) . . . . ?
C7 C2 C3 C4 1.2(3) . . . . ?
N1 C2 C3 C4 179.1(2) . . . . ?
C2 C3 C4 C5 0.4(3) . . . . ?
C3 C4 C5 C6 -1.0(4) . . . . ?
C4 C5 C6 C7 0.1(3) . . . . ?
C5 C6 C7 N2 -177.6(2) . . . . ?
C5 C6 C7 C2 1.5(3) . . . . ?
C1 N2 C7 C6 179.5(2) . . . . ?
C1 N2 C7 C2 0.3(2) . . . . ?
C3 C2 C7 C6 -2.2(3) . . . . ?
N1 C2 C7 C6 179.42(19) . . . . ?
C3 C2 C7 N2 177.05(18) . . . . ?
N1 C2 C7 N2 -1.3(2) . . . . ?
C9 N4 C8 N3 -2.2(3) . . . . ?
C9 N4 C8 N1 177.8(2) . . . . ?
C11 N3 C8 N4 2.1(3) . . . . ?
C11 N3 C8 N1 -178.0(2) . . . . ?
C1 N1 C8 N4 -9.5(3) . . . . ?
C2 N1 C8 N4 168.63(18) . . . . ?
C1 N1 C8 N3 170.53(19) . . . . ?
C2 N1 C8 N3 -11.3(3) . . . . ?
C8 N4 C9 C10 0.8(4) . . . . ?
N4 C9 C10 C11 0.6(4) . . . . ?
C8 N3 C11 C10 -0.4(4) . . . . ?
C9 C10 C11 N3 -0.7(4) . . . . ?
C17 C12 C13 C14 -1.9(4) . . . . ?
Se1 C12 C13 C14 -179.4(2) . . . . ?
C12 C13 C14 C15 -0.3(4) . . . . ?
C13 C14 C15 C16 2.3(4) . . . . ?
C13 C14 C15 Cl1 -176.2(2) . . . . ?
C14 C15 C16 C17 -2.0(4) . . . . ?
Cl1 C15 C16 C17 176.48(18) . . . . ?
C13 C12 C17 C16 2.2(3) . . . . ?
Se1 C12 C17 C16 179.73(17) . . . . ?
C15 C16 C17 C12 -0.3(4) . . . . ?
